data_7041014
loop_
_publ_author_name
'Jornet-Moll\'a, Ver\'onica'
'Duan, Yan'
'Gim\'enez-Saiz, Carlos'
'Waerenborgh, Jo\~ao C'
'Romero, Francisco M.'

_publ_section_title
;
 Hydrogen-bonded networks of [Fe(bpp)2](2+) spin crossover complexes and
 dicarboxylate anions: structural and photomagnetic properties.
;
_journal_issue 44
_journal_name_full 'Dalton transactions (Cambridge, England : 2003)'
_journal_page_first 17918
_journal_page_last 17928
_journal_paper_doi 10.1039/c6dt02934e
_journal_volume 45
_journal_year 2016
_chemical_formula_moiety 'C22 H18 Fe N10, C6 H8 O4, 4(H2 O)'
_chemical_formula_sum 'C28 H34 Fe N10 O8'
_chemical_formula_weight 694.50
_chemical_name_systematic
;
 ?
;
_space_group_IT_number 14
_symmetry_cell_setting monoclinic
_symmetry_space_group_name_Hall '-P 2ybc'
_symmetry_space_group_name_H-M 'P 1 21/c 1'
_atom_sites_solution_hydrogens geom
_atom_sites_solution_primary direct
_atom_sites_solution_secondary difmap
_audit_creation_method SHELXL-97
_audit_update_record
;
2016-07-06 deposited with the CCDC.
2016-10-19 downloaded from the CCDC.
;
_cell_angle_alpha 90.00
_cell_angle_beta 112.381(18)
_cell_angle_gamma 90.00
_cell_formula_units_Z 4
_cell_length_a 8.07580(10)
_cell_length_b 25.2815(3)
_cell_length_c 16.1326(3)
_cell_measurement_reflns_used 6950
_cell_measurement_temperature 150(2)
_cell_measurement_theta_max 27.485
_cell_measurement_theta_min 0.998
_cell_volume 3045.7(4)
_computing_cell_refinement
;
CrysAlisPro, Oxford Diffraction Ltd.,
Version 1.171.33.28 (release 05-12-2008 CrysAlis171 .NET)
(compiled Dec  5 2008,16:01:47)
;
_computing_data_collection
;
CrysAlisPro, Oxford Diffraction Ltd.,
Version 1.171.33.28 (release 05-12-2008 CrysAlis171 .NET)
(compiled Dec  5 2008,16:01:47)
;
_computing_data_reduction
;
CrysAlisPro, Oxford Diffraction Ltd.,
Version 1.171.33.28 (release 05-12-2008 CrysAlis171 .NET)
(compiled Dec  5 2008,16:01:47)
;
_computing_publication_material
;
WinGX publication routines (Farrugia, 1999)
;
_computing_structure_refinement 'SHELXL-97 (Sheldrick, 1997)'
_computing_structure_solution 'SIR97 (Altomare et al., 1997)'
_diffrn_ambient_temperature 150(2)
_diffrn_detector_area_resol_mean 16.0267
_diffrn_measured_fraction_theta_full 0.995
_diffrn_measured_fraction_theta_max 0.995
_diffrn_measurement_device_type
;
'Goniometer Xcalibur, detector: Sapphire3 (Gemini Mo)'
;
_diffrn_measurement_method '\w scans'
_diffrn_radiation_monochromator graphite
_diffrn_radiation_source 'Enhance (Mo) X-ray Source'
_diffrn_radiation_type MoK\a
_diffrn_radiation_wavelength 0.71073
_diffrn_reflns_av_R_equivalents 0.0554
_diffrn_reflns_av_sigmaI/netI 0.0778
_diffrn_reflns_limit_h_max 10
_diffrn_reflns_limit_h_min -10
_diffrn_reflns_limit_k_max 32
_diffrn_reflns_limit_k_min -32
_diffrn_reflns_limit_l_max 20
_diffrn_reflns_limit_l_min -20
_diffrn_reflns_number 13393
_diffrn_reflns_theta_full 27.51
_diffrn_reflns_theta_max 27.51
_diffrn_reflns_theta_min 1.59
_exptl_absorpt_coefficient_mu 0.563
_exptl_absorpt_correction_T_max 0.945
_exptl_absorpt_correction_T_min 0.890
_exptl_absorpt_correction_type multi-scan
_exptl_absorpt_process_details
;
multi-scan from symmetry-related measurements 
 Sortav (Blessing 1995)
;
_exptl_crystal_colour red
_exptl_crystal_density_diffrn 1.515
_exptl_crystal_density_method 'not measured'
_exptl_crystal_description prism
_exptl_crystal_F_000 1448
_exptl_crystal_preparation ', Magnetic properties'
_exptl_crystal_recrystallization_method 'Re-crystallisation from solvent: Methanol/water'
_exptl_crystal_size_max 0.2500
_exptl_crystal_size_mid 0.1500
_exptl_crystal_size_min 0.0800
_refine_diff_density_max 0.805
_refine_diff_density_min -1.056
_refine_diff_density_rms 0.273
_refine_ls_extinction_method none
_refine_ls_goodness_of_fit_ref 1.076
_refine_ls_hydrogen_treatment mixed
_refine_ls_matrix_type full
_refine_ls_number_parameters 457
_refine_ls_number_reflns 6963
_refine_ls_number_restraints 14
_refine_ls_restrained_S_all 1.077
_refine_ls_R_factor_all 0.1031
_refine_ls_R_factor_gt 0.0543
_refine_ls_shift/su_max 0.000
_refine_ls_shift/su_mean 0.000
_refine_ls_structure_factor_coef Fsqd
_refine_ls_weighting_details 'calc w=1/[\s^2^(Fo^2^)+(0.1091P)^2^+0.0000P] where P=(Fo^2^+2Fc^2^)/3'
_refine_ls_weighting_scheme calc
_refine_ls_wR_factor_gt 0.1397
_refine_ls_wR_factor_ref 0.1890
_reflns_number_gt 4590
_reflns_number_total 6963
_reflns_threshold_expression >2sigma(I)
_cod_data_source_file c6dt02934e2.cif
_cod_data_source_block 1-4H2O
_cod_depositor_comments
;
The following automatic conversions were performed:

'_symmetry_cell_setting' value 'Monoclinic' changed to 'monoclinic'
according to
/usr/data/users/saulius/crontab/automatic-downloads/rss-feeds/RSC/lib/dictionaries/cif_core.dic
dictionary named 'cif_core.dic' version 2.4.2 from 2011-04-26.

Automatic conversion script
Id: cif_fix_values 4268 2015-11-12 08:31:59Z antanas 

 Adding full bibliography for 7041014--7041016.cif.
;
_cod_original_cell_volume 3045.65(8)
_cod_original_sg_symbol_H-M 'P 21/c'
_cod_database_code 7041014

loop_
_symmetry_equiv_pos_as_xyz
'x, y, z'
'-x, y+1/2, -z+1/2'
'-x, -y, -z'
'x, -y-1/2, z-1/2'

loop_
_atom_site_label
_atom_site_type_symbol
_atom_site_fract_x
_atom_site_fract_y
_atom_site_fract_z
_atom_site_U_iso_or_equiv
_atom_site_adp_type
_atom_site_occupancy
_atom_site_symmetry_multiplicity
_atom_site_calc_flag
_atom_site_refinement_flags
Fe1 Fe -0.08770(6) 0.141598(18) 0.84812(3) 0.01891(16) Uani 1 1 d .
N1 N -0.2879(4) 0.24415(12) 0.7585(2) 0.0259(6) Uani 1 1 d D
H1N H -0.317(5) 0.2333(15) 0.7030(15) 0.031 Uiso 1 1 d D
N2 N -0.1935(4) 0.21336(11) 0.82830(18) 0.0229(6) Uani 1 1 d .
N3 N -0.0093(4) 0.16628(11) 0.96936(18) 0.0223(6) Uani 1 1 d .
N4 N 0.0460(4) 0.07943(10) 0.91208(18) 0.0214(6) Uani 1 1 d .
N5 N 0.0844(4) 0.03064(11) 0.89202(19) 0.0225(6) Uani 1 1 d D
H5N H 0.049(5) 0.0172(14) 0.8375(15) 0.027 Uiso 1 1 d D
N6 N 0.2625(4) 0.19182(12) 0.8530(2) 0.0260(6) Uani 1 1 d D
H6N H 0.303(5) 0.2010(15) 0.9106(14) 0.031 Uiso 1 1 d D
N7 N 0.1095(3) 0.16499(11) 0.81452(18) 0.0211(6) Uani 1 1 d .
N8 N -0.1663(4) 0.11478(11) 0.72840(18) 0.0224(6) Uani 1 1 d .
N9 N -0.3132(4) 0.10793(11) 0.83777(19) 0.0233(6) Uani 1 1 d .
N10 N -0.4036(4) 0.09932(13) 0.8909(2) 0.0294(7) Uani 1 1 d D
H10N H -0.379(5) 0.1019(16) 0.9463(13) 0.035 Uiso 1 1 d D
C1 C -0.3220(5) 0.29125(15) 0.7881(3) 0.0322(8) Uani 1 1 d .
H1 H -0.3859 0.3190 0.7522 0.039 Uiso 1 1 calc R
C2 C -0.2469(5) 0.29141(14) 0.8798(3) 0.0307(8) Uani 1 1 d .
H2 H -0.2487 0.3186 0.9182 0.037 Uiso 1 1 calc R
C3 C -0.1669(4) 0.24169(13) 0.9030(2) 0.0250(7) Uani 1 1 d .
C4 C -0.0608(5) 0.21473(14) 0.9864(2) 0.0268(8) Uani 1 1 d .
C5 C -0.0128(6) 0.23266(15) 1.0732(3) 0.0387(10) Uani 1 1 d .
H5 H -0.0480 0.2660 1.0848 0.046 Uiso 1 1 calc R
C6 C 0.0890(6) 0.19984(16) 1.1426(3) 0.0430(10) Uani 1 1 d .
H6 H 0.1212 0.2110 1.2017 0.052 Uiso 1 1 calc R
C7 C 0.1430(6) 0.15073(15) 1.1249(3) 0.0373(9) Uani 1 1 d .
H7 H 0.2133 0.1290 1.1715 0.045 Uiso 1 1 calc R
C8 C 0.0915(5) 0.13440(14) 1.0373(2) 0.0260(8) Uani 1 1 d .
C9 C 0.1249(4) 0.08390(13) 1.0024(2) 0.0240(7) Uani 1 1 d .
C10 C 0.2161(5) 0.03689(14) 1.0391(2) 0.0302(8) Uani 1 1 d .
H10 H 0.2817 0.0294 1.0992 0.036 Uiso 1 1 calc R
C11 C 0.1866(5) 0.00438(14) 0.9665(2) 0.0291(8) Uani 1 1 d .
H11 H 0.2299 -0.0299 0.9685 0.035 Uiso 1 1 calc R
C12 C 0.3464(5) 0.19669(14) 0.7952(3) 0.0322(9) Uani 1 1 d .
H12 H 0.4554 0.2136 0.8073 0.039 Uiso 1 1 calc R
C13 C 0.2450(5) 0.17280(14) 0.7160(2) 0.0300(8) Uani 1 1 d .
H13 H 0.2693 0.1701 0.6643 0.036 Uiso 1 1 calc R
C14 C 0.0952(4) 0.15320(14) 0.7308(2) 0.0245(8) Uani 1 1 d .
C15 C -0.0653(4) 0.12279(14) 0.6790(2) 0.0244(7) Uani 1 1 d .
C16 C -0.1186(5) 0.10311(16) 0.5927(2) 0.0335(9) Uani 1 1 d .
H16 H -0.0499 0.1087 0.5586 0.040 Uiso 1 1 calc R
C17 C -0.2779(6) 0.07471(16) 0.5585(2) 0.0386(10) Uani 1 1 d .
H17 H -0.3159 0.0613 0.5006 0.046 Uiso 1 1 calc R
C18 C -0.3795(5) 0.06619(15) 0.6083(2) 0.0326(9) Uani 1 1 d .
H18 H -0.4861 0.0473 0.5847 0.039 Uiso 1 1 calc R
C19 C -0.3205(4) 0.08642(13) 0.6952(2) 0.0263(8) Uani 1 1 d .
C20 C -0.4018(4) 0.08215(13) 0.7609(2) 0.0255(8) Uani 1 1 d .
C21 C -0.5505(5) 0.05656(15) 0.7659(3) 0.0356(9) Uani 1 1 d .
H21 H -0.6339 0.0358 0.7221 0.043 Uiso 1 1 calc R
C22 C -0.5469(5) 0.06855(16) 0.8487(3) 0.0393(10) Uani 1 1 d .
H22 H -0.6298 0.0573 0.8722 0.047 Uiso 1 1 calc R
C23 C 0.1539(5) 0.46120(15) 0.7982(3) 0.0330(9) Uani 1 1 d .
C24 C 0.2232(5) 0.43201(16) 0.8881(3) 0.0366(9) Uani 1 1 d .
H24A H 0.3488 0.4235 0.9043 0.044 Uiso 1 1 calc R
H24B H 0.2136 0.4550 0.9342 0.044 Uiso 1 1 calc R
C25 C 0.1191(6) 0.38153(18) 0.8843(3) 0.0490(11) Uani 1 1 d .
H25A H 0.0998 0.3632 0.8285 0.059 Uiso 1 1 calc R
H25B H 0.0029 0.3904 0.8852 0.059 Uiso 1 1 calc R
C26 C 0.2185(6) 0.34477(18) 0.9633(3) 0.0429(10) Uani 1 1 d .
H26A H 0.2627 0.3653 1.0182 0.052 Uiso 1 1 calc R
H26B H 0.1353 0.3187 0.9689 0.052 Uiso 1 1 calc R
C27 C 0.3734(6) 0.31675(15) 0.9520(3) 0.0399(10) Uani 1 1 d .
H27A H 0.4592 0.3428 0.9490 0.048 Uiso 1 1 calc R
H27B H 0.3300 0.2974 0.8958 0.048 Uiso 1 1 calc R
C28 C 0.4674(5) 0.27827(15) 1.0288(3) 0.0333(9) Uani 1 1 d .
O1 O 0.2475(4) 0.46071(11) 0.75264(18) 0.0437(7) Uani 1 1 d .
O2 O 0.0043(4) 0.48447(11) 0.77492(17) 0.0385(7) Uani 1 1 d .
O3 O 0.4262(3) 0.23011(10) 1.01878(17) 0.0356(6) Uani 1 1 d .
O4 O 0.5806(5) 0.29760(12) 1.0984(2) 0.0605(10) Uani 1 1 d .
O1W O -0.3431(5) 0.14595(13) 1.0504(2) 0.0523(9) Uani 1 1 d D
H1A H -0.337(7) 0.1258(16) 1.091(3) 0.078 Uiso 1 1 d D
H1B H -0.409(6) 0.1693(15) 1.050(3) 0.078 Uiso 1 1 d D
O2W O -0.1346(4) 0.49485(15) 0.9118(2) 0.0500(8) Uani 1 1 d D
H2A H -0.099(7) 0.492(2) 0.874(2) 0.075 Uiso 1 1 d D
H2B H -0.059(8) 0.490(5) 0.9602(19) 0.075 Uiso 0.50 1 d PD
O3W O 0.5874(5) 0.42150(14) 0.8233(2) 0.0611(9) Uani 1 1 d D
H3A H 0.496(5) 0.440(2) 0.805(4) 0.092 Uiso 1 1 d D
O4W O 0.6956(5) 0.42653(17) 0.6808(2) 0.0683(10) Uani 1 1 d D
H4A H 0.807(3) 0.431(3) 0.705(3) 0.103 Uiso 1 1 d D
H4B H 0.663(7) 0.427(3) 0.724(3) 0.103 Uiso 1 1 d D

loop_
_atom_site_aniso_label
_atom_site_aniso_U_11
_atom_site_aniso_U_22
_atom_site_aniso_U_33
_atom_site_aniso_U_23
_atom_site_aniso_U_13
_atom_site_aniso_U_12
Fe1 0.0195(3) 0.0183(3) 0.0178(3) -0.00073(19) 0.00569(19) -0.00092(18)
N1 0.0247(15) 0.0235(16) 0.0255(15) 0.0045(13) 0.0051(13) -0.0001(12)
N2 0.0198(14) 0.0231(15) 0.0237(15) 0.0013(12) 0.0059(12) -0.0004(11)
N3 0.0250(15) 0.0197(15) 0.0220(14) -0.0015(12) 0.0088(12) -0.0031(12)
N4 0.0216(14) 0.0191(15) 0.0221(14) 0.0000(11) 0.0065(11) -0.0009(11)
N5 0.0270(16) 0.0189(15) 0.0213(15) -0.0025(12) 0.0089(12) -0.0002(12)
N6 0.0228(15) 0.0253(16) 0.0292(16) -0.0009(13) 0.0090(13) -0.0031(12)
N7 0.0184(14) 0.0211(15) 0.0215(14) 0.0007(12) 0.0051(11) 0.0008(11)
N8 0.0209(14) 0.0205(15) 0.0224(14) 0.0005(12) 0.0045(12) 0.0028(11)
N9 0.0222(15) 0.0209(15) 0.0272(15) 0.0027(12) 0.0099(12) -0.0001(11)
N10 0.0274(17) 0.0313(17) 0.0347(17) 0.0069(15) 0.0176(15) 0.0009(13)
C1 0.030(2) 0.0237(19) 0.041(2) 0.0040(17) 0.0114(17) 0.0030(15)
C2 0.029(2) 0.0228(19) 0.043(2) -0.0076(17) 0.0166(17) -0.0016(15)
C3 0.0244(18) 0.0216(18) 0.0310(19) -0.0031(15) 0.0127(15) -0.0030(14)
C4 0.033(2) 0.0227(18) 0.0247(18) -0.0033(14) 0.0109(15) -0.0033(15)
C5 0.060(3) 0.026(2) 0.031(2) -0.0093(17) 0.019(2) -0.0028(19)
C6 0.072(3) 0.031(2) 0.022(2) -0.0096(17) 0.012(2) -0.007(2)
C7 0.052(3) 0.031(2) 0.0220(19) 0.0019(16) 0.0063(18) 0.0003(18)
C8 0.0285(19) 0.0260(19) 0.0204(17) -0.0021(14) 0.0057(14) -0.0044(14)
C9 0.0240(18) 0.0246(19) 0.0188(16) 0.0006(14) 0.0031(13) -0.0037(14)
C10 0.033(2) 0.028(2) 0.0245(18) 0.0045(15) 0.0051(15) 0.0019(15)
C11 0.032(2) 0.0236(19) 0.0282(19) 0.0045(15) 0.0078(16) 0.0016(15)
C12 0.028(2) 0.027(2) 0.045(2) 0.0078(17) 0.0183(18) -0.0015(15)
C13 0.033(2) 0.032(2) 0.031(2) 0.0078(16) 0.0181(17) 0.0046(16)
C14 0.0274(19) 0.0244(18) 0.0228(17) 0.0053(14) 0.0110(15) 0.0061(14)
C15 0.0261(18) 0.0262(18) 0.0199(17) 0.0017(14) 0.0077(14) 0.0055(14)
C16 0.044(2) 0.034(2) 0.0218(18) -0.0014(16) 0.0113(17) 0.0069(17)
C17 0.052(3) 0.034(2) 0.0200(19) -0.0047(16) 0.0037(17) 0.0086(19)
C18 0.030(2) 0.026(2) 0.030(2) -0.0064(16) -0.0019(16) 0.0026(15)
C19 0.0236(18) 0.0224(19) 0.0253(18) -0.0005(14) 0.0007(14) 0.0014(14)
C20 0.0209(18) 0.0183(18) 0.0324(19) -0.0007(14) 0.0045(15) -0.0002(13)
C21 0.0227(19) 0.026(2) 0.051(3) 0.0022(18) 0.0051(17) -0.0028(15)
C22 0.026(2) 0.034(2) 0.059(3) 0.013(2) 0.0165(19) -0.0006(16)
C23 0.038(2) 0.027(2) 0.035(2) -0.0021(17) 0.0157(18) -0.0011(16)
C24 0.037(2) 0.039(2) 0.031(2) 0.0048(18) 0.0091(17) 0.0021(17)
C25 0.037(2) 0.041(3) 0.062(3) 0.021(2) 0.012(2) 0.0017(19)
C26 0.038(2) 0.044(2) 0.045(3) 0.020(2) 0.014(2) 0.0049(19)
C27 0.062(3) 0.027(2) 0.025(2) 0.0063(16) 0.0104(19) 0.0081(19)
C28 0.039(2) 0.027(2) 0.029(2) 0.0010(16) 0.0082(17) 0.0024(16)
O1 0.0564(19) 0.0416(17) 0.0344(16) 0.0023(13) 0.0186(14) 0.0003(14)
O2 0.0413(16) 0.0384(16) 0.0310(15) 0.0079(12) 0.0084(12) 0.0039(13)
O3 0.0392(16) 0.0265(14) 0.0319(15) 0.0037(12) 0.0033(12) 0.0004(12)
O4 0.089(3) 0.0318(17) 0.0323(17) 0.0012(13) -0.0088(16) -0.0116(16)
O1W 0.067(2) 0.052(2) 0.0439(19) 0.0146(15) 0.0283(17) 0.0223(16)
O2W 0.0472(19) 0.069(2) 0.0360(17) 0.0089(17) 0.0186(14) 0.0105(16)
O3W 0.061(2) 0.058(2) 0.067(2) 0.0077(18) 0.0279(19) 0.0079(17)
O4W 0.071(2) 0.078(3) 0.057(2) -0.020(2) 0.0261(19) -0.023(2)

loop_
_atom_type_symbol
_atom_type_description
_atom_type_scat_dispersion_real
_atom_type_scat_dispersion_imag
_atom_type_scat_source
Fe Fe 0.3463 0.8444 'International Tables Vol C Tables 4.2.6.8 and 6.1.1.4'
C C 0.0033 0.0016 'International Tables Vol C Tables 4.2.6.8 and 6.1.1.4'
N N 0.0061 0.0033 'International Tables Vol C Tables 4.2.6.8 and 6.1.1.4'
H H 0.0000 0.0000 'International Tables Vol C Tables 4.2.6.8 and 6.1.1.4'
O O 0.0106 0.0060 'International Tables Vol C Tables 4.2.6.8 and 6.1.1.4'

loop_
_geom_angle_atom_site_label_1
_geom_angle_atom_site_label_2
_geom_angle_atom_site_label_3
_geom_angle
N8 Fe1 N3 178.22(12)
N8 Fe1 N7 79.62(11)
N3 Fe1 N7 101.35(11)
N8 Fe1 N9 79.61(12)
N3 Fe1 N9 99.41(11)
N7 Fe1 N9 159.22(12)
N8 Fe1 N4 98.72(11)
N3 Fe1 N4 79.77(12)
N7 Fe1 N4 92.57(11)
N9 Fe1 N4 90.24(11)
N8 Fe1 N2 101.83(11)
N3 Fe1 N2 79.68(12)
N7 Fe1 N2 91.43(11)
N9 Fe1 N2 93.11(11)
N4 Fe1 N2 159.45(12)
N2 N1 C1 110.0(3)
N2 N1 H1N 121(3)
C1 N1 H1N 129(3)
N1 N2 C3 106.8(3)
N1 N2 Fe1 137.7(2)
C3 N2 Fe1 115.5(2)
C8 N3 C4 120.7(3)
C8 N3 Fe1 119.7(2)
C4 N3 Fe1 119.6(2)
N5 N4 C9 106.2(3)
N5 N4 Fe1 137.8(2)
C9 N4 Fe1 116.0(2)
N4 N5 C11 111.0(3)
N4 N5 H5N 125(2)
C11 N5 H5N 124(2)
N7 N6 C12 110.1(3)
N7 N6 H6N 122(2)
C12 N6 H6N 128(2)
N6 N7 C14 106.8(3)
N6 N7 Fe1 136.8(2)
C14 N7 Fe1 116.3(2)
C15 N8 C19 121.0(3)
C15 N8 Fe1 119.9(2)
C19 N8 Fe1 119.1(2)
N10 N9 C20 106.5(3)
N10 N9 Fe1 137.1(2)
C20 N9 Fe1 116.2(2)
N9 N10 C22 110.1(3)
N9 N10 H10N 135(3)
C22 N10 H10N 113(3)
N1 C1 C2 108.6(3)
N1 C1 H1 125.7
C2 C1 H1 125.7
C1 C2 C3 104.8(3)
C1 C2 H2 127.6
C3 C2 H2 127.6
N2 C3 C2 109.8(3)
N2 C3 C4 114.5(3)
C2 C3 C4 135.7(3)
N3 C4 C5 120.9(3)
N3 C4 C3 110.7(3)
C5 C4 C3 128.4(3)
C4 C5 C6 118.4(4)
C4 C5 H5 120.8
C6 C5 H5 120.8
C7 C6 C5 120.5(4)
C7 C6 H6 119.7
C5 C6 H6 119.7
C8 C7 C6 119.1(4)
C8 C7 H7 120.4
C6 C7 H7 120.4
N3 C8 C7 120.4(3)
N3 C8 C9 110.5(3)
C7 C8 C9 129.0(3)
N4 C9 C10 109.9(3)
N4 C9 C8 114.0(3)
C10 C9 C8 136.1(3)
C11 C10 C9 104.7(3)
C11 C10 H10 127.7
C9 C10 H10 127.7
N5 C11 C10 108.3(3)
N5 C11 H11 125.8
C10 C11 H11 125.8
N6 C12 C13 109.0(3)
N6 C12 H12 125.5
C13 C12 H12 125.5
C12 C13 C14 104.2(3)
C12 C13 H13 127.9
C14 C13 H13 127.9
N7 C14 C13 109.9(3)
N7 C14 C15 114.1(3)
C13 C14 C15 135.9(3)
N8 C15 C16 120.7(3)
N8 C15 C14 110.1(3)
C16 C15 C14 129.2(3)
C15 C16 C17 118.2(3)
C15 C16 H16 120.9
C17 C16 H16 120.9
C18 C17 C16 121.3(3)
C18 C17 H17 119.4
C16 C17 H17 119.4
C17 C18 C19 118.8(3)
C17 C18 H18 120.6
C19 C18 H18 120.6
N8 C19 C18 120.1(3)
N8 C19 C20 110.8(3)
C18 C19 C20 129.2(3)
N9 C20 C21 109.9(3)
N9 C20 C19 114.2(3)
C21 C20 C19 135.9(3)
C22 C21 C20 104.9(3)
C22 C21 H21 127.5
C20 C21 H21 127.5
N10 C22 C21 108.6(3)
N10 C22 H22 125.7
C21 C22 H22 125.7
O1 C23 O2 123.9(4)
O1 C23 C24 118.1(4)
O2 C23 C24 118.0(3)
C25 C24 C23 111.7(3)
C25 C24 H24A 109.3
C23 C24 H24A 109.3
C25 C24 H24B 109.3
C23 C24 H24B 109.3
H24A C24 H24B 107.9
C24 C25 C26 111.7(4)
C24 C25 H25A 109.3
C26 C25 H25A 109.3
C24 C25 H25B 109.3
C26 C25 H25B 109.3
H25A C25 H25B 107.9
C27 C26 C25 112.3(3)
C27 C26 H26A 109.1
C25 C26 H26A 109.1
C27 C26 H26B 109.1
C25 C26 H26B 109.1
H26A C26 H26B 107.9
C26 C27 C28 112.2(3)
C26 C27 H27A 109.2
C28 C27 H27A 109.2
C26 C27 H27B 109.2
C28 C27 H27B 109.2
H27A C27 H27B 107.9
O4 C28 O3 124.3(4)
O4 C28 C27 116.6(3)
O3 C28 C27 119.1(3)
H1A O1W H1B 108(3)
H2A O2W H2B 113(4)
H4A O4W H4B 103(3)

loop_
_geom_bond_atom_site_label_1
_geom_bond_atom_site_label_2
_geom_bond_distance
Fe1 N8 1.913(3)
Fe1 N3 1.917(3)
Fe1 N7 1.958(3)
Fe1 N9 1.959(3)
Fe1 N4 1.963(3)
Fe1 N2 1.979(3)
N1 N2 1.343(4)
N1 C1 1.350(5)
N1 H1N 0.879(18)
N2 C3 1.347(4)
N3 C8 1.354(4)
N3 C4 1.355(4)
N4 N5 1.341(4)
N4 C9 1.354(4)
N5 C11 1.346(4)
N5 H5N 0.882(18)
N6 N7 1.338(4)
N6 C12 1.351(4)
N6 H6N 0.890(18)
N7 C14 1.345(4)
N8 C15 1.355(4)
N8 C19 1.358(4)
N9 N10 1.338(4)
N9 C20 1.342(4)
N10 C22 1.345(5)
N10 H10N 0.842(18)
C1 C2 1.369(5)
C1 H1 0.9300
C2 C3 1.398(5)
C2 H2 0.9300
C3 C4 1.460(5)
C4 C5 1.379(5)
C5 C6 1.385(6)
C5 H5 0.9300
C6 C7 1.382(6)
C6 H6 0.9300
C7 C8 1.376(5)
C7 H7 0.9300
C8 C9 1.461(5)
C9 C10 1.405(5)
C10 C11 1.375(5)
C10 H10 0.9300
C11 H11 0.9300
C12 C13 1.367(5)
C12 H12 0.9300
C13 C14 1.409(5)
C13 H13 0.9300
C14 C15 1.464(5)
C15 C16 1.383(5)
C16 C17 1.390(6)
C16 H16 0.9300
C17 C18 1.367(6)
C17 H17 0.9300
C18 C19 1.395(5)
C18 H18 0.9300
C19 C20 1.447(5)
C20 C21 1.393(5)
C21 C22 1.360(6)
C21 H21 0.9300
C22 H22 0.9300
C23 O1 1.239(4)
C23 O2 1.265(5)
C23 C24 1.530(5)
C24 C25 1.517(6)
C24 H24A 0.9700
C24 H24B 0.9700
C25 C26 1.534(6)
C25 H25A 0.9700
C25 H25B 0.9700
C26 C27 1.509(6)
C26 H26A 0.9700
C26 H26B 0.9700
C27 C28 1.531(5)
C27 H27A 0.9700
C27 H27B 0.9700
C28 O4 1.246(5)
C28 O3 1.256(4)
O1W H1A 0.818(19)
O1W H1B 0.793(19)
O2W H2A 0.774(19)
O2W H2B 0.80(2)
O3W H3A 0.84(2)
O4W H4A 0.84(2)
O4W H4B 0.842(19)
